data_2312625
loop_
_publ_author_name
'Verni&#xe8;re, Anne'
'Diop, L&#xe9;opold V B'
'Sarr, Ibrahima'
'Schweitzer, Thierry'
'Malaman, Bernard'

_publ_section_title
;
 Crystal structure of new quaternary intermetallic compounds
 R<sub>2</sub>MoSi<sub>2</sub>C (R = Y, Gd).
;
_journal_issue 5
_journal_name_full 'Acta crystallographica Section B, Structural science, crystal engineering and materials'
_journal_page_first 504
_journal_page_last 508
_journal_paper_doi 10.1107/S2052520624007017
_journal_volume 80
_journal_year 2024
_chemical_formula_moiety 'C Gd2 Mo Si2'
_chemical_formula_sum 'C Gd2 Mo Si2'
_chemical_formula_weight 478.44
_space_group_crystal_system tetragonal
_space_group_IT_number 127
_space_group_name_Hall '-P 4 2ab'
_space_group_name_H-M_alt 'P 4/m b m'
_audit_creation_method SHELXL-2018/3
_cell_angle_alpha 90
_cell_angle_beta 90
_cell_angle_gamma 90
_cell_formula_units_Z 2
_cell_length_a 6.9945(16)
_cell_length_b 6.9945(16)
_cell_length_c 4.2020(14)
_cell_measurement_reflns_used 287
_cell_measurement_temperature 293(2)
_cell_measurement_theta_max 35.8
_cell_measurement_theta_min 7
_cell_volume 205.57(10)
_computing_structure_refinement 'SHELXL-2018/3 (Sheldrick, 2018)'
_diffrn_ambient_temperature 293(2)
_diffrn_detector_area_resol_mean 10
_diffrn_measured_fraction_theta_full 1.000
_diffrn_measured_fraction_theta_max 0.986
_diffrn_measurement_device_type 'BRUKER APEX II QUAZAR CCD'
_diffrn_measurement_method 'f\ and \w scans'
_diffrn_radiation_type MoK\a
_diffrn_radiation_wavelength 0.71073
_diffrn_reflns_av_R_equivalents 0.0388
_diffrn_reflns_av_unetI/netI 0.0285
_diffrn_reflns_Laue_measured_fraction_full 1.000
_diffrn_reflns_Laue_measured_fraction_max 0.986
_diffrn_reflns_limit_h_max 9
_diffrn_reflns_limit_h_min -5
_diffrn_reflns_limit_k_max 11
_diffrn_reflns_limit_k_min -11
_diffrn_reflns_limit_l_max 6
_diffrn_reflns_limit_l_min -4
_diffrn_reflns_number 1359
_diffrn_reflns_point_group_measured_fraction_full 1.000
_diffrn_reflns_point_group_measured_fraction_max 0.986
_diffrn_reflns_theta_full 25.242
_diffrn_reflns_theta_max 35.833
_diffrn_reflns_theta_min 4.120
_diffrn_source Imus
_exptl_absorpt_coefficient_mu 35.249
_exptl_absorpt_correction_T_max 0.9
_exptl_absorpt_correction_T_min 0.7
_exptl_absorpt_correction_type multi-scan
_exptl_absorpt_process_details 'SADABS (BRUKER, 2004)'
_exptl_crystal_colour grey
_exptl_crystal_density_diffrn 7.732
_exptl_crystal_density_meas ?
_exptl_crystal_density_method 'not measured'
_exptl_crystal_description shard
_exptl_crystal_F_000 408
_exptl_crystal_size_max 0.03
_exptl_crystal_size_mid 0.020
_exptl_crystal_size_min 0.015
_exptl_transmission_factor_max 0.81
_exptl_transmission_factor_min 0.48
_refine_diff_density_max 1.239
_refine_diff_density_min -1.656
_refine_diff_density_rms 0.345
_refine_ls_extinction_method none
_refine_ls_goodness_of_fit_ref 1.133
_refine_ls_hydrogen_treatment undef
_refine_ls_matrix_type full
_refine_ls_number_parameters 14
_refine_ls_number_reflns 287
_refine_ls_number_restraints 0
_refine_ls_restrained_S_all 1.133
_refine_ls_R_factor_all 0.0209
_refine_ls_R_factor_gt 0.0191
_refine_ls_shift/su_max 0.000
_refine_ls_shift/su_mean 0.000
_refine_ls_structure_factor_coef Fsqd
_refine_ls_weighting_details 'w=1/[\s^2^(Fo^2^)+(0.0129P)^2^] where P=(Fo^2^+2Fc^2^)/3'
_refine_ls_weighting_scheme calc
_refine_ls_wR_factor_gt 0.0371
_refine_ls_wR_factor_ref 0.0378
_reflns_Friedel_coverage 0.000
_reflns_number_gt 274
_reflns_number_total 287
_reflns_threshold_expression 'I > 2\s(I)'
_cod_data_source_file yh5035sup1.cif
_cod_data_source_block II
_cod_depositor_comments
;
The following automatic conversions were performed:

data item '_exptl_crystal_density_meas' value 'not measured' was
changed to '?' -- the value is perceived as not measured.

Automatic conversion script
Id: cif_fix_values 8170 2020-07-09 18:12:32Z antanas 

 Adding full bibliography for 2312624--2312625.cif.
;
_cod_original_cell_volume 205.57(12)
_cod_database_code 2312625
_cod_database_fobs_code 2312625
_shelx_shelxl_version_number 2018/3
_shelx_space_group_comment
;
The symmetry employed for this shelxl refinement is uniquely defined
by the following loop, which should always be used as a source of
symmetry information in preference to the above space-group names.
They are only intended as comments.
;
_shelx_estimated_absorpt_t_min 0.7
_shelx_estimated_absorpt_t_max 0.8
_exptl_absorpt_special_details none

loop_
_space_group_symop_operation_xyz
'x, y, z'
'-x, -y, z'
'-y, x, z'
'y, -x, z'
'-x+1/2, y+1/2, -z'
'x+1/2, -y+1/2, -z'
'y+1/2, x+1/2, -z'
'-y+1/2, -x+1/2, -z'
'-x, -y, -z'
'x, y, -z'
'y, -x, -z'
'-y, x, -z'
'x-1/2, -y-1/2, z'
'-x-1/2, y-1/2, z'
'-y-1/2, -x-1/2, z'
'y-1/2, x-1/2, z'

loop_
_atom_site_label
_atom_site_type_symbol
_atom_site_fract_x
_atom_site_fract_y
_atom_site_fract_z
_atom_site_U_iso_or_equiv
_atom_site_adp_type
_atom_site_occupancy
_atom_site_site_symmetry_order
_atom_site_calc_flag
_atom_site_refinement_flags_posn
_atom_site_refinement_flags_adp
_atom_site_refinement_flags_occupancy
_atom_site_disorder_assembly
_atom_site_disorder_group
Gd1 Gd 0.17667(3) 0.67667(3) 0.500000 0.00390(9) Uani 1 4 d S T P . .
Mo1 Mo 0.000000 0.000000 0.000000 0.00472(14) Uani 1 8 d S T P . .
Si1 Si 0.37504(18) 0.87504(18) 0.000000 0.0049(3) Uani 1 4 d S T P . .
C1 C 0.000000 0.000000 0.500000 0.0028(13) Uani 1 8 d S T P . .

loop_
_atom_site_aniso_label
_atom_site_aniso_U_11
_atom_site_aniso_U_22
_atom_site_aniso_U_33
_atom_site_aniso_U_23
_atom_site_aniso_U_13
_atom_site_aniso_U_12
Gd1 0.00396(11) 0.00396(11) 0.00376(13) 0.000 0.000 -0.00033(9)
Mo1 0.0043(2) 0.0043(2) 0.0055(3) 0.000 0.000 0.000
Si1 0.0050(4) 0.0050(4) 0.0048(7) 0.000 0.000 -0.0010(6)
C1 0.0018(19) 0.0018(19) 0.005(3) 0.000 0.000 0.000

loop_
_atom_type_symbol
_atom_type_description
_atom_type_scat_dispersion_real
_atom_type_scat_dispersion_imag
_atom_type_scat_source
Gd Gd -0.1653 3.9035 'International Tables Vol C Tables 4.2.6.8 and 6.1.1.4'
Mo Mo -1.6832 0.6857 'International Tables Vol C Tables 4.2.6.8 and 6.1.1.4'
Si Si 0.0817 0.0704 'International Tables Vol C Tables 4.2.6.8 and 6.1.1.4'
C C 0.0033 0.0016 'International Tables Vol C Tables 4.2.6.8 and 6.1.1.4'

loop_
_geom_angle_atom_site_label_1
_geom_angle_atom_site_label_2
_geom_angle_atom_site_label_3
_geom_angle
_geom_angle_site_symmetry_1
_geom_angle_site_symmetry_3
_geom_angle_publ_flag
C1 Gd1 C1 147.307(12) 5_556 1_565 ?
C1 Gd1 Si1 78.924(8) 5_556 . ?
C1 Gd1 Si1 78.924(8) 1_565 . ?
C1 Gd1 Si1 78.924(8) 5_556 1_556 ?
C1 Gd1 Si1 78.924(8) 1_565 1_556 ?
Si1 Gd1 Si1 93.91(6) . 1_556 ?
C1 Gd1 Si1 76.62(3) 5_556 3_655 ?
C1 Gd1 Si1 124.02(3) 1_565 3_655 ?
Si1 Gd1 Si1 83.44(3) . 3_655 ?
Si1 Gd1 Si1 155.46(3) 1_556 3_655 ?
C1 Gd1 Si1 124.02(3) 5_556 11_465 ?
C1 Gd1 Si1 76.62(3) 1_565 11_465 ?
Si1 Gd1 Si1 83.44(3) . 11_465 ?
Si1 Gd1 Si1 155.46(3) 1_556 11_465 ?
Si1 Gd1 Si1 48.67(6) 3_655 11_465 ?
C1 Gd1 Si1 76.62(3) 5_556 3_656 ?
C1 Gd1 Si1 124.02(3) 1_565 3_656 ?
Si1 Gd1 Si1 155.46(3) . 3_656 ?
Si1 Gd1 Si1 83.44(3) 1_556 3_656 ?
Si1 Gd1 Si1 88.93(4) 3_655 3_656 ?
Si1 Gd1 Si1 108.72(3) 11_465 3_656 ?
C1 Gd1 Si1 124.02(3) 5_556 11_466 ?
C1 Gd1 Si1 76.62(3) 1_565 11_466 ?
Si1 Gd1 Si1 155.46(3) . 11_466 ?
Si1 Gd1 Si1 83.44(3) 1_556 11_466 ?
Si1 Gd1 Si1 108.72(3) 3_655 11_466 ?
Si1 Gd1 Si1 88.93(4) 11_465 11_466 ?
Si1 Gd1 Si1 48.67(6) 3_656 11_466 ?
C1 Gd1 Mo1 39.189(11) 5_556 5_556 ?
C1 Gd1 Mo1 130.713(10) 1_565 5_556 ?
Si1 Gd1 Mo1 108.23(2) . 5_556 ?
Si1 Gd1 Mo1 52.360(14) 1_556 5_556 ?
Si1 Gd1 Mo1 105.26(3) 3_655 5_556 ?
Si1 Gd1 Mo1 151.19(3) 11_465 5_556 ?
Si1 Gd1 Mo1 51.54(2) 3_656 5_556 ?
Si1 Gd1 Mo1 89.48(3) 11_466 5_556 ?
C1 Gd1 Mo1 130.713(10) 5_556 1_566 ?
C1 Gd1 Mo1 39.189(11) 1_565 1_566 ?
Si1 Gd1 Mo1 108.23(2) . 1_566 ?
Si1 Gd1 Mo1 52.360(14) 1_556 1_566 ?
Si1 Gd1 Mo1 151.19(3) 3_655 1_566 ?
Si1 Gd1 Mo1 105.26(3) 11_465 1_566 ?
Si1 Gd1 Mo1 89.48(3) 3_656 1_566 ?
Si1 Gd1 Mo1 51.54(2) 11_466 1_566 ?
Mo1 Gd1 Mo1 96.10(2) 5_556 1_566 ?
C1 Gd1 Mo1 39.189(11) 5_556 5 ?
C1 Gd1 Mo1 130.713(10) 1_565 5 ?
Si1 Gd1 Mo1 52.360(14) . 5 ?
Si1 Gd1 Mo1 108.23(2) 1_556 5 ?
Si1 Gd1 Mo1 51.54(2) 3_655 5 ?
Si1 Gd1 Mo1 89.48(3) 11_465 5 ?
Si1 Gd1 Mo1 105.26(3) 3_656 5 ?
Si1 Gd1 Mo1 151.19(3) 11_466 5 ?
Mo1 Gd1 Mo1 78.38(2) 5_556 5 ?
Mo1 Gd1 Mo1 154.800(11) 1_566 5 ?
C1 Gd1 Mo1 130.713(10) 5_556 1_565 ?
C1 Gd1 Mo1 39.189(11) 1_565 1_565 ?
Si1 Gd1 Mo1 52.360(14) . 1_565 ?
Si1 Gd1 Mo1 108.23(2) 1_556 1_565 ?
Si1 Gd1 Mo1 89.48(3) 3_655 1_565 ?
Si1 Gd1 Mo1 51.54(2) 11_465 1_565 ?
Si1 Gd1 Mo1 151.19(3) 3_656 1_565 ?
Si1 Gd1 Mo1 105.26(3) 11_466 1_565 ?
Mo1 Gd1 Mo1 154.800(11) 5_556 1_565 ?
Mo1 Gd1 Mo1 78.38(2) 1_566 1_565 ?
Mo1 Gd1 Mo1 96.10(2) 5 1_565 ?
C1 Mo1 C1 180.0 1_554 . ?
C1 Mo1 Si1 90.0 1_554 11_455 ?
C1 Mo1 Si1 90.0 . 11_455 ?
C1 Mo1 Si1 90.0 1_554 3_655 ?
C1 Mo1 Si1 90.0 . 3_655 ?
Si1 Mo1 Si1 180.00(7) 11_455 3_655 ?
C1 Mo1 Si1 90.0 1_554 9_565 ?
C1 Mo1 Si1 90.0 . 9_565 ?
Si1 Mo1 Si1 90.0 11_455 9_565 ?
Si1 Mo1 Si1 90.0 3_655 9_565 ?
C1 Mo1 Si1 90.0 1_554 1_545 ?
C1 Mo1 Si1 90.0 . 1_545 ?
Si1 Mo1 Si1 90.0 11_455 1_545 ?
Si1 Mo1 Si1 90.0 3_655 1_545 ?
Si1 Mo1 Si1 180.000(17) 9_565 1_545 ?
C1 Mo1 Gd1 50.811(12) 1_554 11_455 ?
C1 Mo1 Gd1 129.189(12) . 11_455 ?
Si1 Mo1 Gd1 55.42(2) 11_455 11_455 ?
Si1 Mo1 Gd1 124.58(2) 3_655 11_455 ?
Si1 Mo1 Gd1 58.14(2) 9_565 11_455 ?
Si1 Mo1 Gd1 121.86(2) 1_545 11_455 ?
C1 Mo1 Gd1 129.189(12) 1_554 3_655 ?
C1 Mo1 Gd1 50.811(12) . 3_655 ?
Si1 Mo1 Gd1 124.58(2) 11_455 3_655 ?
Si1 Mo1 Gd1 55.42(2) 3_655 3_655 ?
Si1 Mo1 Gd1 121.86(2) 9_565 3_655 ?
Si1 Mo1 Gd1 58.14(2) 1_545 3_655 ?
Gd1 Mo1 Gd1 180.0 11_455 3_655 ?
C1 Mo1 Gd1 50.811(12) 1_554 1_544 ?
C1 Mo1 Gd1 129.189(12) . 1_544 ?
Si1 Mo1 Gd1 58.14(2) 11_455 1_544 ?
Si1 Mo1 Gd1 121.86(2) 3_655 1_544 ?
Si1 Mo1 Gd1 124.58(2) 9_565 1_544 ?
Si1 Mo1 Gd1 55.42(2) 1_545 1_544 ?
Gd1 Mo1 Gd1 66.467(12) 11_455 1_544 ?
Gd1 Mo1 Gd1 113.533(12) 3_655 1_544 ?
C1 Mo1 Gd1 129.189(12) 1_554 9_566 ?
C1 Mo1 Gd1 50.811(12) . 9_566 ?
Si1 Mo1 Gd1 121.86(2) 11_455 9_566 ?
Si1 Mo1 Gd1 58.14(2) 3_655 9_566 ?
Si1 Mo1 Gd1 55.42(2) 9_565 9_566 ?
Si1 Mo1 Gd1 124.58(2) 1_545 9_566 ?
Gd1 Mo1 Gd1 113.533(12) 11_455 9_566 ?
Gd1 Mo1 Gd1 66.467(12) 3_655 9_566 ?
Gd1 Mo1 Gd1 180.0 1_544 9_566 ?
C1 Mo1 Gd1 129.189(11) 1_554 11_456 ?
C1 Mo1 Gd1 50.811(11) . 11_456 ?
Si1 Mo1 Gd1 55.42(2) 11_455 11_456 ?
Si1 Mo1 Gd1 124.58(2) 3_655 11_456 ?
Si1 Mo1 Gd1 58.14(2) 9_565 11_456 ?
Si1 Mo1 Gd1 121.86(2) 1_545 11_456 ?
Gd1 Mo1 Gd1 78.38(2) 11_455 11_456 ?
Gd1 Mo1 Gd1 101.62(2) 3_655 11_456 ?
Gd1 Mo1 Gd1 113.533(13) 1_544 11_456 ?
Gd1 Mo1 Gd1 66.467(13) 9_566 11_456 ?
C1 Mo1 Gd1 50.811(11) 1_554 3_654 ?
C1 Mo1 Gd1 129.189(11) . 3_654 ?
Si1 Mo1 Gd1 124.58(2) 11_455 3_654 ?
Si1 Mo1 Gd1 55.42(2) 3_655 3_654 ?
Si1 Mo1 Gd1 121.86(2) 9_565 3_654 ?
Si1 Mo1 Gd1 58.14(2) 1_545 3_654 ?
Gd1 Mo1 Gd1 101.62(2) 11_455 3_654 ?
Gd1 Mo1 Gd1 78.38(2) 3_655 3_654 ?
Gd1 Mo1 Gd1 66.467(13) 1_544 3_654 ?
Gd1 Mo1 Gd1 113.533(13) 9_566 3_654 ?
Gd1 Mo1 Gd1 180.0 11_456 3_654 ?
Si1 Si1 Mo1 116.57(3) 9_675 5 ?
Si1 Si1 Mo1 116.57(3) 9_675 1_565 ?
Mo1 Si1 Mo1 126.85(7) 5 1_565 ?
Si1 Si1 Gd1 133.04(3) 9_675 1_554 ?
Mo1 Si1 Gd1 72.22(3) 5 1_554 ?
Mo1 Si1 Gd1 72.22(3) 1_565 1_554 ?
Si1 Si1 Gd1 133.04(3) 9_675 . ?
Mo1 Si1 Gd1 72.22(3) 5 . ?
Mo1 Si1 Gd1 72.22(3) 1_565 . ?
Gd1 Si1 Gd1 93.91(6) 1_554 . ?
Si1 Si1 Gd1 65.66(3) 9_675 3_665 ?
Mo1 Si1 Gd1 134.867(12) 5 3_665 ?
Mo1 Si1 Gd1 70.320(6) 1_565 3_665 ?
Gd1 Si1 Gd1 142.49(3) 1_554 3_665 ?
Gd1 Si1 Gd1 76.66(2) . 3_665 ?
Si1 Si1 Gd1 65.66(3) 9_675 11_566 ?
Mo1 Si1 Gd1 70.320(6) 5 11_566 ?
Mo1 Si1 Gd1 134.867(12) 1_565 11_566 ?
Gd1 Si1 Gd1 142.49(3) 1_554 11_566 ?
Gd1 Si1 Gd1 76.66(2) . 11_566 ?
Gd1 Si1 Gd1 71.28(3) 3_665 11_566 ?
Si1 Si1 Gd1 65.66(3) 9_675 11_565 ?
Mo1 Si1 Gd1 70.320(6) 5 11_565 ?
Mo1 Si1 Gd1 134.867(12) 1_565 11_565 ?
Gd1 Si1 Gd1 76.66(2) 1_554 11_565 ?
Gd1 Si1 Gd1 142.49(3) . 11_565 ?
Gd1 Si1 Gd1 131.33(6) 3_665 11_565 ?
Gd1 Si1 Gd1 88.93(4) 11_566 11_565 ?
Si1 Si1 Gd1 65.66(3) 9_675 3_664 ?
Mo1 Si1 Gd1 134.867(12) 5 3_664 ?
Mo1 Si1 Gd1 70.320(6) 1_565 3_664 ?
Gd1 Si1 Gd1 76.66(2) 1_554 3_664 ?
Gd1 Si1 Gd1 142.49(3) . 3_664 ?
Gd1 Si1 Gd1 88.93(4) 3_665 3_664 ?
Gd1 Si1 Gd1 131.33(6) 11_566 3_664 ?
Gd1 Si1 Gd1 71.28(3) 11_565 3_664 ?
Mo1 C1 Mo1 180.0 1_556 . ?
Mo1 C1 Gd1 90.0 1_556 11_456 ?
Mo1 C1 Gd1 90.0 . 11_456 ?
Mo1 C1 Gd1 90.0 1_556 3_655 ?
Mo1 C1 Gd1 90.0 . 3_655 ?
Gd1 C1 Gd1 180.0 11_456 3_655 ?
Mo1 C1 Gd1 90.0 1_556 1_545 ?
Mo1 C1 Gd1 90.0 . 1_545 ?
Gd1 C1 Gd1 90.0 11_456 1_545 ?
Gd1 C1 Gd1 90.0 3_655 1_545 ?
Mo1 C1 Gd1 90.0 1_556 9_566 ?
Mo1 C1 Gd1 90.0 . 9_566 ?
Gd1 C1 Gd1 90.0 11_456 9_566 ?
Gd1 C1 Gd1 90.0 3_655 9_566 ?
Gd1 C1 Gd1 180.0 1_545 9_566 ?

loop_
_geom_bond_atom_site_label_1
_geom_bond_atom_site_label_2
_geom_bond_distance
_geom_bond_site_symmetry_2
_geom_bond_publ_flag
Gd1 C1 2.5771(6) 5_556 ?
Gd1 C1 2.5771(6) 1_565 ?
Gd1 Si1 2.8748(14) . ?
Gd1 Si1 2.8748(14) 1_556 ?
Gd1 Si1 2.9994(10) 3_655 ?
Gd1 Si1 2.9994(10) 11_465 ?
Gd1 Si1 2.9994(10) 3_656 ?
Gd1 Si1 2.9994(10) 11_466 ?
Gd1 Mo1 3.3250(7) 5_556 ?
Gd1 Mo1 3.3250(6) 1_566 ?
Gd1 Mo1 3.3250(6) 5 ?
Gd1 Mo1 3.3250(6) 1_565 ?
Mo1 C1 2.1010(7) 1_554 ?
Mo1 C1 2.1010(7) . ?
Mo1 Si1 2.7650(10) 11_455 ?
Mo1 Si1 2.7650(10) 3_655 ?
Mo1 Si1 2.7650(10) 9_565 ?
Mo1 Si1 2.7650(10) 1_545 ?
Si1 Si1 2.472(4) 9_675 ?
